data_2217743
loop_
_publ_author_name
'Hartung, Jens'
'Schneiders, Nina'
'Svoboda, Ingrid'
'Fuess, Hartmut'

_publ_section_title
;
 Poly[ethanolbis(\m~3~-2-thioxo-1,2-dihydropyridin-1-olato)dilithium(I)]
;
_journal_coeditor_code CV2377
_journal_issue 3
_journal_name_full 'Acta Crystallographica Section E'
_journal_page_first m462
_journal_page_last m463
_journal_paper_doi 10.1107/S1600536808003619
_journal_volume 64
_journal_year 2008
_chemical_formula_iupac '[Li2 (C5 H4 N O S)2 (C2 H6 O)]'
_chemical_formula_moiety 'C12 H14 Li2 N2 O3 S2'
_chemical_formula_sum 'C12 H14 Li2 N2 O3 S2'
_chemical_formula_weight 312.25
_chemical_name_systematic
;
Poly[ethanolbis(\m~3~-2-thioxo-1,2-dihydropyridine-1-olato)dilithium(I)]
;
_space_group_IT_number 14
_symmetry_cell_setting monoclinic
_symmetry_space_group_name_Hall '-P 2ybc'
_symmetry_space_group_name_H-M 'P 1 21/c 1'
_atom_sites_solution_hydrogens geom
_atom_sites_solution_primary direct
_atom_sites_solution_secondary difmap
_audit_creation_method SHELXL-97
_cell_angle_alpha 90.00
_cell_angle_beta 119.31(4)
_cell_angle_gamma 90.00
_cell_formula_units_Z 8
_cell_length_a 22.492(7)
_cell_length_b 7.047(2)
_cell_length_c 20.881(7)
_cell_measurement_reflns_used 1033
_cell_measurement_temperature 300(2)
_cell_measurement_theta_max 20.584
_cell_measurement_theta_min 2.213
_cell_volume 2886.0(19)
_computing_cell_refinement 'CrysAlis RED (Oxford Diffraction, 2006)'
_computing_data_collection 'CrysAlis CCD (Oxford Diffraction, 2006)'
_computing_data_reduction 'CrysAlis RED (Oxford Diffraction, 2006)'
_computing_molecular_graphics 'ORTEP-3 (Farrugia, 1997)'
_computing_publication_material 'SHELXL97 (Sheldrick, 2008)'
_computing_structure_refinement 'SHELXL97 (Sheldrick, 2008)'
_computing_structure_solution 'SHELXS97 (Sheldrick, 2008)'
_diffrn_ambient_temperature 300(2)
_diffrn_detector_area_resol_mean 8.4012
_diffrn_measured_fraction_theta_full 0.948
_diffrn_measured_fraction_theta_max 0.948
_diffrn_measurement_device_type
;
Oxford Diffraction Xcalibur diffractometer with a Sapphire CCD detector
;
_diffrn_measurement_method
;
rotation method data acquisition using \w and \f
;
_diffrn_radiation_monochromator graphite
_diffrn_radiation_source 'Enhance (Mo) X-ray Source'
_diffrn_radiation_type MoK\a
_diffrn_radiation_wavelength 0.71073
_diffrn_reflns_av_R_equivalents 0.0865
_diffrn_reflns_av_sigmaI/netI 0.2767
_diffrn_reflns_limit_h_max 27
_diffrn_reflns_limit_h_min -28
_diffrn_reflns_limit_k_max 4
_diffrn_reflns_limit_k_min -8
_diffrn_reflns_limit_l_max 26
_diffrn_reflns_limit_l_min -26
_diffrn_reflns_number 16998
_diffrn_reflns_theta_full 26.36
_diffrn_reflns_theta_max 26.36
_diffrn_reflns_theta_min 4.09
_diffrn_standards_decay_% 0
_exptl_absorpt_coefficient_mu 0.375
_exptl_absorpt_correction_T_max 0.9706
_exptl_absorpt_correction_T_min 0.8348
_exptl_absorpt_correction_type multi-scan
_exptl_absorpt_process_details
;
[CrysAlis RED (Oxford Diffraction , 2006); analytical numeric absorption
correction using a multifaceted crystal model based on expressions derived by
Clark & Reid (1995)]
;
_exptl_crystal_colour colourless
_exptl_crystal_density_diffrn 1.437
_exptl_crystal_density_method 'not measured'
_exptl_crystal_description Needle
_exptl_crystal_F_000 1296
_exptl_crystal_size_max 0.50
_exptl_crystal_size_mid 0.12
_exptl_crystal_size_min 0.08
_refine_diff_density_max 0.439
_refine_diff_density_min -0.316
_refine_ls_extinction_method none
_refine_ls_goodness_of_fit_ref 0.707
_refine_ls_hydrogen_treatment constr
_refine_ls_matrix_type full
_refine_ls_number_parameters 383
_refine_ls_number_reflns 5597
_refine_ls_number_restraints 0
_refine_ls_restrained_S_all 0.707
_refine_ls_R_factor_all 0.2049
_refine_ls_R_factor_gt 0.0448
_refine_ls_shift/su_max 0.073
_refine_ls_shift/su_mean 0.004
_refine_ls_structure_factor_coef Fsqd
_refine_ls_weighting_details 'calc w=1/[\s^2^(Fo^2^)+(0.039P)^2^] where P=(Fo^2^+2Fc^2^)/3'
_refine_ls_weighting_scheme calc
_refine_ls_wR_factor_gt 0.0802
_refine_ls_wR_factor_ref 0.0998
_reflns_number_gt 1539
_reflns_number_total 5597
_reflns_threshold_expression I>2\s(I)
_cod_data_source_file cv2377.cif
_cod_data_source_block I
_cod_depositor_comments
;
The following automatic conversions were performed:
'_symmetry_cell_setting' value 'Monoclinic' changed to 'monoclinic'
according to '/home/saulius/struct/CIF-dictionaries/cif_core.dic'
dictionary named 'cif_core.dic' version 2.4.1 from 2010-06-29.

Automatic conversion script
Id: cif_fix_enum 1527 2010-12-29 10:47:43Z saulius 

The following automatic conversions were performed:

'_symmetry_cell_setting' value 'Monoclinic' changed to 'monoclinic'
according to /home/saulius/struct/CIF-dictionaries/cif_core.dic
dictionary named 'cif_core.dic' version 2.4.1 from 2010-06-29.

Automatic conversion script
Id: cif_fix_values 1715 2011-07-08 13:25:40Z adriana 
;
_cod_original_sg_symbol_Hall -P2ybc
_cod_original_sg_symbol_H-M 'P 21/c'
_cod_database_code 2217743
_cod_database_fobs_code 2217743

loop_
_symmetry_equiv_pos_as_xyz
'x, y, z'
'-x, y+1/2, -z+1/2'
'-x, -y, -z'
'x, -y-1/2, z-1/2'

loop_
_atom_site_type_symbol
_atom_site_label
_atom_site_fract_x
_atom_site_fract_y
_atom_site_fract_z
_atom_site_U_iso_or_equiv
_atom_site_adp_type
_atom_site_calc_flag
_atom_site_refinement_flags
_atom_site_occupancy
C C1 0.3919(2) -0.1763(6) 0.4763(2) 0.0295(12) Uani d . 1
C C2 0.4254(2) -0.1700(6) 0.4334(3) 0.0386(14) Uani d . 1
H H2 0.4699 -0.1245 0.4558 0.046 Uiso calc R 1
C C3 0.3978(3) -0.2239(7) 0.3642(3) 0.0458(14) Uani d . 1
H H3 0.4214 -0.2175 0.3381 0.055 Uiso calc R 1
C C4 0.3336(3) -0.2888(7) 0.3338(3) 0.0447(15) Uani d . 1
H H4 0.3113 -0.3282 0.2851 0.054 Uiso calc R 1
C C5 0.3001(2) -0.2975(6) 0.3752(3) 0.0402(14) Uani d . 1
H H5 0.2557 -0.3438 0.3529 0.048 Uiso calc R 1
C C6 0.2170(2) 0.0318(6) 0.6268(3) 0.0319(12) Uani d . 1
C C7 0.1856(3) 0.0303(7) 0.6722(3) 0.0438(14) Uani d . 1
H H7 0.2122 0.0646 0.7212 0.053 Uiso calc R 1
C C8 0.1214(3) -0.0163(6) 0.6493(3) 0.0486(15) Uani d . 1
H H8 0.1028 -0.0120 0.6805 0.058 Uiso calc R 1
C C9 0.0846(3) -0.0697(6) 0.5797(3) 0.0407(14) Uani d . 1
H H9 0.0395 -0.1073 0.5609 0.049 Uiso calc R 1
C C10 0.1149(3) -0.0686(6) 0.5349(3) 0.0409(14) Uani d . 1
H H10 0.0887 -0.1059 0.4861 0.049 Uiso calc R 1
C C11 0.1076(2) 0.4132(6) 0.5198(2) 0.0330(13) Uani d . 1
C C12 0.0749(2) 0.4095(6) 0.5644(3) 0.0365(13) Uani d . 1
H H12 0.0301 0.3665 0.5432 0.044 Uiso calc R 1
C C13 0.1047(3) 0.4630(7) 0.6326(3) 0.0492(15) Uani d . 1
H H13 0.0824 0.4585 0.6602 0.059 Uiso calc R 1
C C14 0.1692(3) 0.5252(7) 0.6615(3) 0.0461(15) Uani d . 1
H H14 0.1929 0.5617 0.7105 0.055 Uiso calc R 1
C C15 0.2008(2) 0.5354(6) 0.6187(3) 0.0383(13) Uani d . 1
H H15 0.2450 0.5824 0.6396 0.046 Uiso calc R 1
C C16 0.2826(2) 0.2062(6) 0.3712(3) 0.0328(12) Uani d . 1
C C17 0.3156(3) 0.2097(6) 0.3269(2) 0.0377(13) Uani d . 1
H H17 0.2897 0.1730 0.2781 0.045 Uiso calc R 1
C C18 0.3795(3) 0.2606(6) 0.3499(3) 0.0430(14) Uani d . 1
H H18 0.3982 0.2626 0.3189 0.052 Uiso calc R 1
C C19 0.4145(2) 0.3083(6) 0.4196(3) 0.0422(14) Uani d . 1
H H19 0.4598 0.3455 0.4390 0.051 Uiso calc R 1
C C20 0.3856(2) 0.3042(6) 0.4644(2) 0.0361(14) Uani d . 1
H H20 0.4122 0.3381 0.5134 0.043 Uiso calc R 1
C C21 0.4071(3) 0.5216(9) 0.6919(3) 0.104(2) Uani d . 1
H H21A 0.3826 0.4409 0.7088 0.125 Uiso calc R 1
H H21B 0.4172 0.6405 0.7186 0.125 Uiso calc R 1
C C22 0.4667(4) 0.4349(10) 0.7052(4) 0.189(4) Uani d . 1
H H22A 0.4565 0.3245 0.6747 0.227 Uiso calc R 1
H H22B 0.4918 0.3981 0.7559 0.227 Uiso calc R 1
H H22C 0.4935 0.5216 0.6944 0.227 Uiso calc R 1
C C23 0.0849(4) -0.2585(12) 0.3053(4) 0.145(3) Uani d . 1
H H23A 0.1082 -0.1707 0.2893 0.174 Uiso calc R 1
H H23B 0.0715 -0.3695 0.2738 0.174 Uiso calc R 1
C C24 0.0319(4) -0.1783(11) 0.3032(6) 0.220(6) Uani d . 1
H H24A 0.0463 -0.0711 0.3358 0.264 Uiso calc R 1
H H24B 0.0090 -0.2679 0.3184 0.264 Uiso calc R 1
H H24C 0.0013 -0.1367 0.2541 0.264 Uiso calc R 1
Li Li1 0.3025(4) 0.0014(11) 0.5407(4) 0.041(2) Uani d . 1
Li Li2 0.1956(4) 0.2363(11) 0.4551(4) 0.038(2) Uani d . 1
N N1 0.3283(2) -0.2435(5) 0.4436(2) 0.0319(10) Uani d . 1
N N2 0.1786(2) -0.0174(5) 0.5582(2) 0.0278(10) Uani d . 1
N N3 0.1707(2) 0.4819(5) 0.5507(2) 0.0324(10) Uani d . 1
N N4 0.3213(2) 0.2539(5) 0.4404(2) 0.0297(10) Uani d . 1
O O1 0.29231(15) -0.2565(4) 0.48172(16) 0.0402(9) Uani d . 1
O O2 0.20416(14) -0.0166(4) 0.51000(15) 0.0331(9) Uani d . 1
O O3 0.20569(14) 0.4927(4) 0.51171(15) 0.0340(9) Uani d . 1
O O4 0.29464(15) 0.2503(4) 0.48815(15) 0.0363(9) Uani d . 1
O O5 0.36826(15) 0.5544(5) 0.61947(16) 0.0843(12) Uani d . 1
H H5A 0.3835 0.6455 0.6078 0.101 Uiso calc R 1
O O6 0.12663(16) -0.3096(5) 0.37800(19) 0.1027(15) Uani d . 1
H H6A 0.1102 -0.4016 0.3878 0.123 Uiso calc R 1
Li Li3 0.1999(4) -0.2468(13) 0.4565(5) 0.060(3) Uani d . 1
Li Li4 0.2976(5) 0.4811(15) 0.5386(5) 0.082(4) Uani d . 1
S S1 0.42243(5) -0.10135(16) 0.56162(6) 0.0439(3) Uani d . 1
S S2 0.29818(6) 0.08162(19) 0.65231(6) 0.0561(4) Uani d . 1
S S3 0.07545(5) 0.33344(16) 0.43499(6) 0.0461(4) Uani d . 1
S S4 0.20225(6) 0.15195(19) 0.34460(6) 0.0591(4) Uani d . 1

loop_
_atom_site_aniso_label
_atom_site_aniso_U_11
_atom_site_aniso_U_22
_atom_site_aniso_U_33
_atom_site_aniso_U_12
_atom_site_aniso_U_13
_atom_site_aniso_U_23
C1 0.023(3) 0.025(3) 0.041(3) 0.004(3) 0.017(2) 0.003(2)
C2 0.037(3) 0.035(4) 0.045(3) 0.006(3) 0.021(3) 0.005(3)
C3 0.053(4) 0.044(3) 0.053(4) 0.006(3) 0.035(3) 0.008(3)
C4 0.061(4) 0.044(3) 0.038(3) 0.011(3) 0.032(3) 0.004(3)
C5 0.036(3) 0.031(3) 0.034(3) -0.005(3) 0.003(3) -0.006(3)
C6 0.043(3) 0.028(3) 0.031(3) -0.001(2) 0.023(2) 0.003(2)
C7 0.049(3) 0.043(3) 0.041(3) 0.006(3) 0.022(3) 0.003(3)
C8 0.059(4) 0.043(4) 0.068(4) 0.003(3) 0.049(3) 0.006(3)
C9 0.037(3) 0.027(3) 0.061(4) -0.001(3) 0.026(3) 0.001(3)
C10 0.033(4) 0.042(3) 0.048(3) -0.008(3) 0.020(3) 0.001(3)
C11 0.021(3) 0.035(3) 0.044(3) -0.002(3) 0.017(2) 0.001(3)
C12 0.033(3) 0.038(3) 0.046(3) 0.004(3) 0.025(3) 0.009(3)
C13 0.069(4) 0.036(3) 0.065(4) 0.009(3) 0.050(3) 0.014(3)
C14 0.059(4) 0.040(3) 0.035(3) 0.003(3) 0.019(3) -0.003(3)
C15 0.033(3) 0.043(3) 0.033(3) 0.008(3) 0.012(3) 0.008(3)
C16 0.031(3) 0.038(3) 0.027(3) 0.004(2) 0.012(2) -0.001(3)
C17 0.041(3) 0.039(3) 0.031(3) 0.004(3) 0.017(2) -0.002(3)
C18 0.050(4) 0.050(4) 0.040(3) 0.009(3) 0.031(3) 0.009(3)
C19 0.035(3) 0.048(4) 0.051(4) 0.005(3) 0.027(3) 0.013(3)
C20 0.023(3) 0.036(3) 0.037(3) -0.001(3) 0.005(2) 0.003(2)
C21 0.104(5) 0.116(6) 0.048(4) -0.041(5) 0.004(4) 0.025(4)
C22 0.080(5) 0.165(8) 0.234(9) 0.066(6) 0.008(6) 0.051(7)
C23 0.143(7) 0.152(8) 0.130(7) -0.060(7) 0.059(7) 0.011(6)
C24 0.118(7) 0.145(8) 0.334(13) 0.062(7) 0.062(8) 0.052(8)
Li1 0.028(5) 0.049(6) 0.040(5) 0.002(4) 0.012(4) 0.003(4)
Li2 0.033(5) 0.035(5) 0.051(6) 0.004(4) 0.024(4) 0.001(4)
N1 0.027(3) 0.028(3) 0.040(3) 0.001(2) 0.016(2) 0.003(2)
N2 0.025(3) 0.029(3) 0.028(2) -0.001(2) 0.011(2) -0.002(2)
N3 0.028(3) 0.038(3) 0.031(3) 0.005(2) 0.014(2) -0.001(2)
N4 0.031(3) 0.023(3) 0.035(3) 0.002(2) 0.016(2) 0.002(2)
O1 0.024(2) 0.059(3) 0.040(2) -0.0005(17) 0.0177(16) -0.0005(18)
O2 0.029(2) 0.046(2) 0.0271(18) -0.0026(17) 0.0156(15) -0.0028(16)
O3 0.023(2) 0.046(2) 0.0343(19) -0.0024(17) 0.0147(16) -0.0004(17)
O4 0.031(2) 0.055(2) 0.0269(19) 0.0015(18) 0.0175(16) -0.0025(17)
O5 0.078(2) 0.087(3) 0.043(2) -0.029(2) -0.0056(18) 0.015(2)
O6 0.092(3) 0.091(3) 0.061(2) -0.029(2) -0.013(2) 0.015(2)
Li3 0.039(6) 0.078(7) 0.061(6) -0.006(5) 0.023(5) -0.029(6)
Li4 0.039(6) 0.123(10) 0.070(7) 0.001(6) 0.017(5) -0.031(7)
S1 0.0304(7) 0.0557(9) 0.0404(7) -0.0041(7) 0.0132(5) -0.0001(7)
S2 0.0376(7) 0.0886(11) 0.0381(7) -0.0099(8) 0.0155(6) -0.0115(8)
S3 0.0316(7) 0.0543(9) 0.0453(8) -0.0038(7) 0.0133(6) -0.0025(7)
S4 0.0385(7) 0.0946(11) 0.0391(7) -0.0120(8) 0.0150(6) -0.0158(8)

loop_
_atom_type_symbol
_atom_type_description
_atom_type_scat_dispersion_real
_atom_type_scat_dispersion_imag
_atom_type_scat_source
C C 0.0033 0.0016 'International Tables Vol C Tables 4.2.6.8 and 6.1.1.4'
H H 0.0000 0.0000 'International Tables Vol C Tables 4.2.6.8 and 6.1.1.4'
Li Li -0.0003 0.0001 'International Tables Vol C Tables 4.2.6.8 and 6.1.1.4'
N N 0.0061 0.0033 'International Tables Vol C Tables 4.2.6.8 and 6.1.1.4'
O O 0.0106 0.0060 'International Tables Vol C Tables 4.2.6.8 and 6.1.1.4'
S S 0.1246 0.1234 'International Tables Vol C Tables 4.2.6.8 and 6.1.1.4'

loop_
_geom_angle_atom_site_label_1
_geom_angle_atom_site_label_2
_geom_angle_atom_site_label_3
_geom_angle_site_symmetry_1
_geom_angle_site_symmetry_3
_geom_angle
N1 C1 C2 . . 116.9(4)
N1 C1 S1 . . 116.2(4)
C2 C1 S1 . . 126.9(4)
N1 C1 C20 . . 108.7(3)
C2 C1 C20 . . 86.5(3)
S1 C1 C20 . . 74.97(17)
C3 C2 C1 . . 124.7(5)
C3 C2 C19 . . 102.6(3)
C1 C2 C19 . . 92.6(3)
C3 C2 H2 . . 117.6
C1 C2 H2 . . 117.6
C19 C2 H2 . . 73.4
C2 C3 C4 . . 115.9(5)
C2 C3 C18 . . 77.3(3)
C4 C3 C18 . . 104.0(3)
C2 C3 H3 . . 122.0
C4 C3 H3 . . 122.0
C18 C3 H3 . . 88.8
C3 C4 C5 . . 120.3(5)
C3 C4 C17 . . 75.9(3)
C5 C4 C17 . . 89.0(3)
C3 C4 H4 . . 119.9
C5 C4 H4 . . 119.9
C17 C4 H4 . . 105.2
N1 C5 C4 . . 122.9(5)
N1 C5 C16 . . 74.0(3)
C4 C5 C16 . . 91.6(3)
N1 C5 H5 . . 118.6
C4 C5 H5 . . 118.6
C16 C5 H5 . . 105.0
N2 C6 C7 . . 116.6(5)
N2 C6 S2 . . 116.0(4)
C7 C6 S2 . . 127.4(4)
N2 C6 C15 . . 102.4(3)
C7 C6 C15 . . 88.1(3)
S2 C6 C15 . . 82.90(18)
C8 C7 C6 . . 124.6(5)
C8 C7 C14 . . 99.4(3)
C6 C7 C14 . . 91.2(3)
C8 C7 H7 . . 117.7
C6 C7 H7 . . 117.7
C14 C7 H7 . . 78.6
C7 C8 C9 . . 116.8(5)
C7 C8 C13 . . 80.6(3)
C9 C8 C13 . . 101.0(3)
C7 C8 H8 . . 121.6
C9 C8 H8 . . 121.6
C13 C8 H8 . . 88.5
C8 C9 C10 . . 118.9(5)
C8 C9 C12 . . 78.3(3)
C10 C9 C12 . . 87.8(3)
C8 C9 H9 . . 120.5
C10 C9 H9 . . 120.5
C12 C9 H9 . . 103.7
N2 C10 C9 . . 123.4(5)
N2 C10 C11 . . 75.9(3)
C9 C10 C11 . . 92.9(3)
N2 C10 H10 . . 118.3
C9 C10 H10 . . 118.3
C11 C10 H10 . . 101.8
N3 C11 C12 . . 117.0(4)
N3 C11 S3 . . 116.6(4)
C12 C11 S3 . . 126.4(4)
N3 C11 C10 . . 109.0(3)
C12 C11 C10 . . 86.5(3)
S3 C11 C10 . . 74.68(17)
C13 C12 C11 . . 123.5(5)
C13 C12 C9 . . 102.2(3)
C11 C12 C9 . . 92.8(3)
C13 C12 H12 . . 118.3
C11 C12 H12 . . 118.3
C9 C12 H12 . . 74.0
C12 C13 C14 . . 116.8(5)
C12 C13 C8 . . 78.2(3)
C14 C13 C8 . . 103.7(3)
C12 C13 H13 . . 121.6
C14 C13 H13 . . 121.6
C8 C13 H13 . . 88.2
C13 C14 C15 . . 120.6(5)
C13 C14 C7 . . 76.2(3)
C15 C14 C7 . . 91.3(3)
C13 C14 H14 . . 119.7
C15 C14 H14 . . 119.7
C7 C14 H14 . . 102.7
N3 C15 C14 . . 122.3(5)
N3 C15 C6 . . 75.4(3)
C14 C15 C6 . . 89.4(3)
N3 C15 H15 . . 118.9
C14 C15 H15 . . 118.9
C6 C15 H15 . . 105.7
N4 C16 C17 . . 115.5(4)
N4 C16 S4 . . 116.9(4)
C17 C16 S4 . . 127.5(4)
N4 C16 C5 . . 102.9(3)
C17 C16 C5 . . 87.0(3)
S4 C16 C5 . . 82.39(18)
C18 C17 C16 . . 125.5(5)
C18 C17 C4 . . 99.9(3)
C16 C17 C4 . . 92.4(3)
C18 C17 H17 . . 117.2
C16 C17 H17 . . 117.2
C4 C17 H17 . . 76.4
C19 C18 C17 . . 115.3(5)
C19 C18 C3 . . 100.1(3)
C17 C18 C3 . . 79.9(3)
C19 C18 H18 . . 122.4
C17 C18 H18 . . 122.4
C3 C18 H18 . . 90.0
C18 C19 C20 . . 121.3(5)
C18 C19 C2 . . 79.6(3)
C20 C19 C2 . . 87.7(3)
C18 C19 H19 . . 119.4
C20 C19 H19 . . 119.4
C2 C19 H19 . . 103.0
N4 C20 C19 . . 122.7(4)
N4 C20 C1 . . 76.1(3)
C19 C20 C1 . . 93.1(3)
N4 C20 H20 . . 118.6
C19 C20 H20 . . 118.6
C1 C20 H20 . . 101.2
O5 C21 C22 . . 109.6(6)
O5 C21 H21A . . 109.7
C22 C21 H21A . . 109.7
O5 C21 H21B . . 109.7
C22 C21 H21B . . 109.7
H21A C21 H21B . . 108.2
C21 C22 H22A . . 109.5
C21 C22 H22B . . 109.5
H22A C22 H22B . . 109.5
C21 C22 H22C . . 109.5
H22A C22 H22C . . 109.5
H22B C22 H22C . . 109.5
C24 C23 O6 . . 105.5(8)
C24 C23 H23A . . 110.7
O6 C23 H23A . . 110.7
C24 C23 H23B . . 110.6
O6 C23 H23B . . 110.6
H23A C23 H23B . . 108.8
C23 C24 H24A . . 109.4
C23 C24 H24B . . 109.5
H24A C24 H24B . . 109.5
C23 C24 H24C . . 109.5
H24A C24 H24C . . 109.5
H24B C24 H24C . . 109.5
O2 Li1 O4 . . 95.3(3)
O2 Li1 O1 . . 88.4(3)
O4 Li1 O1 . . 117.7(4)
O2 Li1 S2 . . 76.4(3)
O4 Li1 S2 . . 106.4(3)
O1 Li1 S2 . . 134.5(4)
O2 Li1 S1 . . 158.8(4)
O4 Li1 S1 . . 98.0(3)
O1 Li1 S1 . . 70.9(2)
S2 Li1 S1 . . 115.1(3)
O2 Li1 Li3 . . 45.2(2)
O4 Li1 Li3 . . 112.4(3)
O1 Li1 Li3 . . 43.2(2)
S2 Li1 Li3 . . 110.2(3)
S1 Li1 Li3 . . 114.0(3)
O2 Li1 Li2 . . 49.0(2)
O4 Li1 Li2 . . 46.3(2)
O1 Li1 Li2 . . 109.0(3)
S2 Li1 Li2 . . 92.9(3)
S1 Li1 Li2 . . 141.3(3)
Li3 Li1 Li2 . . 76.9(2)
O2 Li1 Li4 . . 92.1(3)
O4 Li1 Li4 . . 30.2(2)
O1 Li1 Li4 . . 147.8(3)
S2 Li1 Li4 . . 76.4(2)
S1 Li1 Li4 . . 107.7(2)
Li3 Li1 Li4 . . 128.2(3)
Li2 Li1 Li4 . . 51.3(2)
O4 Li2 O2 . . 93.8(3)
O4 Li2 O3 . . 88.2(3)
O2 Li2 O3 . . 118.1(4)
O4 Li2 S4 . . 76.4(3)
O2 Li2 S4 . . 106.2(3)
O3 Li2 S4 . . 134.0(4)
O4 Li2 S3 . . 159.8(4)
O2 Li2 S3 . . 97.0(3)
O3 Li2 S3 . . 71.6(2)
S4 Li2 S3 . . 116.5(3)
O4 Li2 Li4 . . 45.0(3)
O2 Li2 Li4 . . 111.7(3)
O3 Li2 Li4 . . 43.1(3)
S4 Li2 Li4 . . 109.7(3)
S3 Li2 Li4 . . 114.8(3)
O4 Li2 Li1 . . 47.7(2)
O2 Li2 Li1 . . 46.1(2)
O3 Li2 Li1 . . 109.4(3)
S4 Li2 Li1 . . 91.7(2)
S3 Li2 Li1 . . 140.4(3)
Li4 Li2 Li1 . . 76.7(3)
O4 Li2 Li3 . . 91.4(3)
O2 Li2 Li3 . . 31.0(2)
O3 Li2 Li3 . . 148.9(3)
S4 Li2 Li3 . . 75.6(2)
S3 Li2 Li3 . . 106.6(2)
Li4 Li2 Li3 . . 128.2(3)
Li1 Li2 Li3 . . 51.57(19)
C5 N1 C1 . . 119.3(4)
C5 N1 O1 . . 120.0(4)
C1 N1 O1 . . 120.6(4)
C5 N1 N4 . . 106.1(3)
C1 N1 N4 . . 71.5(2)
O1 N1 N4 . . 92.5(2)
C6 N2 C10 . . 119.5(4)
C6 N2 O2 . . 120.7(4)
C10 N2 O2 . . 119.7(4)
C6 N2 N3 . . 77.0(3)
C10 N2 N3 . . 103.6(3)
O2 N2 N3 . . 89.6(2)
C15 N3 C11 . . 119.9(4)
C15 N3 O3 . . 119.2(4)
C11 N3 O3 . . 120.9(4)
C15 N3 N2 . . 104.8(3)
C11 N3 N2 . . 71.1(3)
O3 N3 N2 . . 92.9(2)
C16 N4 C20 . . 119.6(4)
C16 N4 O4 . . 119.9(4)
C20 N4 O4 . . 120.5(4)
C16 N4 N1 . . 76.4(3)
C20 N4 N1 . . 103.2(3)
O4 N4 N1 . . 90.0(2)
N1 O1 Li3 . . 135.4(4)
N1 O1 Li1 . . 110.2(3)
Li3 O1 Li1 . . 85.6(3)
N1 O1 Li4 . 1_545 118.6(4)
Li3 O1 Li4 . 1_545 86.6(4)
Li1 O1 Li4 . 1_545 116.5(4)
N2 O2 Li3 . . 119.6(4)
N2 O2 Li1 . . 124.1(3)
Li3 O2 Li1 . . 88.5(4)
N2 O2 Li2 . . 116.5(3)
Li3 O2 Li2 . . 115.7(4)
Li1 O2 Li2 . . 84.9(3)
N3 O3 Li4 . . 133.4(4)
N3 O3 Li2 . . 110.3(3)
Li4 O3 Li2 . . 86.0(4)
N3 O3 Li3 . 1_565 117.6(3)
Li4 O3 Li3 . 1_565 88.1(4)
Li2 O3 Li3 . 1_565 118.1(3)
N4 O4 Li4 . . 117.8(4)
N4 O4 Li2 . . 123.7(3)
Li4 O4 Li2 . . 88.0(4)
N4 O4 Li1 . . 116.6(3)
Li4 O4 Li1 . . 117.7(4)
Li2 O4 Li1 . . 86.0(3)
C21 O5 Li4 . . 145.4(5)
C21 O5 H5A . . 109.5
Li4 O5 H5A . . 105.1
C23 O6 Li3 . . 142.8(5)
C23 O6 H6A . . 109.5
Li3 O6 H6A . . 107.7
O6 Li3 O1 . . 132.1(5)
O6 Li3 O2 . . 121.2(5)
O1 Li3 O2 . . 97.6(4)
O6 Li3 O3 . 1_545 94.0(4)
O1 Li3 O3 . 1_545 92.9(4)
O2 Li3 O3 . 1_545 115.7(4)
O6 Li3 Li1 . . 152.8(5)
O1 Li3 Li1 . . 51.3(3)
O2 Li3 Li1 . . 46.3(3)
O3 Li3 Li1 1_545 . 113.1(3)
O6 Li3 Li4 . 1_545 120.6(4)
O1 Li3 Li4 . 1_545 51.0(3)
O2 Li3 Li4 . 1_545 114.7(4)
O3 Li3 Li4 1_545 1_545 41.9(3)
Li1 Li3 Li4 . 1_545 83.2(3)
O6 Li3 Li2 . . 103.9(4)
O1 Li3 Li2 . . 93.5(3)
O2 Li3 Li2 . . 33.3(2)
O3 Li3 Li2 1_545 . 149.0(3)
Li1 Li3 Li2 . . 51.57(19)
Li4 Li3 Li2 1_545 . 134.7(3)
O5 Li4 O3 . . 129.3(6)
O5 Li4 O4 . . 123.7(5)
O3 Li4 O4 . . 97.9(4)
O5 Li4 O1 . 1_565 93.3(5)
O3 Li4 O1 . 1_565 92.4(4)
O4 Li4 O1 . 1_565 116.3(5)
O5 Li4 Li2 . . 153.8(6)
O3 Li4 Li2 . . 50.9(3)
O4 Li4 Li2 . . 47.0(3)
O1 Li4 Li2 1_565 . 112.8(4)
O5 Li4 Li3 . 1_565 117.7(5)
O3 Li4 Li3 . 1_565 50.1(3)
O4 Li4 Li3 . 1_565 116.1(4)
O1 Li4 Li3 1_565 1_565 42.4(3)
Li2 Li4 Li3 . 1_565 83.0(3)
O5 Li4 Li1 . . 106.0(4)
O3 Li4 Li1 . . 94.1(4)
O4 Li4 Li1 . . 32.1(3)
O1 Li4 Li1 1_565 . 148.4(4)
Li2 Li4 Li1 . . 52.0(2)
Li3 Li4 Li1 1_565 . 135.0(3)
C1 S1 Li1 . . 93.3(2)
C6 S2 Li1 . . 101.2(2)
C11 S3 Li2 . . 92.4(2)
C16 S4 Li2 . . 100.8(2)

loop_
_geom_bond_atom_site_label_1
_geom_bond_atom_site_label_2
_geom_bond_site_symmetry_2
_geom_bond_distance
C1 N1 . 1.335(5)
C1 C2 . 1.427(6)
C1 S1 . 1.651(5)
C2 C3 . 1.318(6)
C2 H2 . 0.9300
C3 C4 . 1.342(6)
C3 H3 . 0.9300
C4 C5 . 1.399(6)
C4 H4 . 0.9300
C5 N1 . 1.304(5)
C5 H5 . 0.9300
C6 N2 . 1.306(5)
C6 C7 . 1.433(6)
C6 S2 . 1.670(5)
C7 C8 . 1.321(6)
C7 H7 . 0.9300
C8 C9 . 1.328(6)
C8 H8 . 0.9300
C9 C10 . 1.401(6)
C9 H9 . 0.9300
C10 N2 . 1.318(5)
C10 H10 . 0.9300
C11 N3 . 1.331(5)
C11 C12 . 1.441(6)
C11 S3 . 1.649(5)
C12 C13 . 1.299(5)
C12 H12 . 0.9300
C13 C14 . 1.343(6)
C13 H13 . 0.9300
C14 C15 . 1.389(6)
C14 H14 . 0.9300
C15 N3 . 1.293(5)
C15 H15 . 0.9300
C16 N4 . 1.314(5)
C16 C17 . 1.439(6)
C16 S4 . 1.656(5)
C17 C18 . 1.323(5)
C17 H17 . 0.9300
C18 C19 . 1.315(5)
C18 H18 . 0.9300
C19 C20 . 1.377(6)
C19 H19 . 0.9300
C20 N4 . 1.326(5)
C20 H20 . 0.9300
C21 O5 . 1.346(5)
C21 C22 . 1.372(7)
C21 H21A . 0.9700
C21 H21B . 0.9700
C22 H22A . 0.9600
C22 H22B . 0.9600
C22 H22C . 0.9600
C23 C24 . 1.301(8)
C23 O6 . 1.386(7)
C23 H23A . 0.9700
C23 H23B . 0.9700
C24 H24A . 0.9600
C24 H24B . 0.9600
C24 H24C . 0.9600
Li1 O2 . 1.982(8)
Li1 O4 . 2.030(8)
Li1 O1 . 2.144(8)
Li1 S2 . 2.446(8)
Li1 S1 . 2.616(8)
Li1 Li3 . 2.740(9)
Li1 Li2 . 2.740(8)
Li1 Li4 . 3.382(12)
Li2 O4 . 1.986(8)
Li2 O2 . 2.077(8)
Li2 O3 . 2.110(8)
Li2 S4 . 2.457(8)
Li2 S3 . 2.615(8)
Li2 Li4 . 2.713(11)
Li2 Li3 . 3.406(10)
N1 O1 . 1.389(5)
N2 O2 . 1.382(4)
N3 O3 . 1.384(4)
N4 O4 . 1.392(4)
O1 Li3 . 1.880(9)
O1 Li4 1_545 2.170(11)
O2 Li3 . 1.945(9)
O3 Li4 . 1.860(10)
O3 Li3 1_565 2.137(10)
O4 Li4 . 1.921(10)
O5 Li4 . 1.737(9)
O5 H5A . 0.8200
O6 Li3 . 1.718(8)
O6 H6A . 0.8200
Li3 O3 1_545 2.137(10)
Li3 Li4 1_545 2.785(11)
Li4 O1 1_565 2.170(11)
Li4 Li3 1_565 2.785(11)

loop_
_geom_contact_atom_site_label_1
_geom_contact_atom_site_label_2
_geom_contact_distance
_geom_contact_site_symmetry_2
_geom_contact_publ_flag
Cg1 Cg2 3.470(6) . y
Cg1 Cg2 3.596(6) 1_565 y
Cg2 Cg1 3.596(6) 1_545 n
Cg3 Cg4 3.461(6) . y
Cg3 Cg4 3.607(6) 1_565 y
Cg4 Cg3 3.607(6) 1_545 n

loop_
_geom_hbond_atom_site_label_D
_geom_hbond_atom_site_label_H
_geom_hbond_atom_site_label_A
_geom_hbond_site_symmetry_A
_geom_hbond_distance_DH
_geom_hbond_distance_HA
_geom_hbond_distance_DA
_geom_hbond_angle_DHA
O5 H5A S1 1_565 0.82 2.39 3.205(3) 174.3
O6 H6A S3 1_545 0.82 2.41 3.226(4) 171.6

loop_
_geom_torsion_atom_site_label_1
_geom_torsion_atom_site_label_2
_geom_torsion_atom_site_label_3
_geom_torsion_atom_site_label_4
_geom_torsion_site_symmetry_1
_geom_torsion_site_symmetry_4
_geom_torsion
N1 C1 C2 C3 . . 0.6(7)
S1 C1 C2 C3 . . -176.9(4)
C20 C1 C2 C3 . . -108.6(5)
N1 C1 C2 C19 . . 108.0(4)
S1 C1 C2 C19 . . -69.5(4)
C20 C1 C2 C19 . . -1.25(14)
C1 C2 C3 C4 . . -0.1(8)
C19 C2 C3 C4 . . -102.3(4)
C1 C2 C3 C18 . . 99.5(5)
C19 C2 C3 C18 . . -2.76(16)
C2 C3 C4 C5 . . -0.4(7)
C18 C3 C4 C5 . . -83.0(5)
C2 C3 C4 C17 . . 79.9(4)
C18 C3 C4 C17 . . -2.60(16)
C3 C4 C5 N1 . . 0.4(8)
C17 C4 C5 N1 . . -72.6(5)
C3 C4 C5 C16 . . 72.4(5)
C17 C4 C5 C16 . . -0.62(14)
N2 C6 C7 C8 . . -0.2(8)
S2 C6 C7 C8 . . -177.7(4)
C15 C6 C7 C8 . . 102.7(5)
N2 C6 C7 C14 . . -102.4(4)
S2 C6 C7 C14 . . 80.1(4)
C15 C6 C7 C14 . . 0.49(14)
C6 C7 C8 C9 . . 1.7(8)
C14 C7 C8 C9 . . 99.8(4)
C6 C7 C8 C13 . . -95.9(5)
C14 C7 C8 C13 . . 2.11(16)
C7 C8 C9 C10 . . -1.7(7)
C13 C8 C9 C10 . . 83.2(5)
C7 C8 C9 C12 . . -82.5(4)
C13 C8 C9 C12 . . 2.41(15)
C8 C9 C10 N2 . . 0.2(8)
C12 C9 C10 N2 . . 75.5(5)
C8 C9 C10 C11 . . -74.8(4)
C12 C9 C10 C11 . . 0.57(14)
N2 C10 C11 N3 . . -7.8(3)
C9 C10 C11 N3 . . 116.0(4)
N2 C10 C11 C12 . . -125.1(4)
C9 C10 C11 C12 . . -1.3(3)
N2 C10 C11 S3 . . 105.6(3)
C9 C10 C11 S3 . . -130.6(4)
N3 C11 C12 C13 . . -2.4(7)
S3 C11 C12 C13 . . 175.2(4)
C10 C11 C12 C13 . . 107.2(5)
N3 C11 C12 C9 . . -109.0(4)
S3 C11 C12 C9 . . 68.6(4)
C10 C11 C12 C9 . . 0.55(14)
C8 C9 C12 C13 . . -6.4(4)
C10 C9 C12 C13 . . -126.5(5)
C8 C9 C12 C11 . . 118.8(5)
C10 C9 C12 C11 . . -1.3(3)
C11 C12 C13 C14 . . 0.3(8)
C9 C12 C13 C14 . . 102.0(4)
C11 C12 C13 C8 . . -99.2(5)
C9 C12 C13 C8 . . 2.48(16)
C7 C8 C13 C12 . . 109.4(5)
C9 C8 C13 C12 . . -6.3(4)
C7 C8 C13 C14 . . -5.6(4)
C9 C8 C13 C14 . . -121.3(5)
C12 C13 C14 C15 . . 1.8(8)
C8 C13 C14 C15 . . 85.3(5)
C12 C13 C14 C7 . . -81.4(4)
C8 C13 C14 C7 . . 2.15(16)
C8 C7 C14 C13 . . -5.4(4)
C6 C7 C14 C13 . . 120.0(5)
C8 C7 C14 C15 . . -126.7(5)
C6 C7 C14 C15 . . -1.2(4)
C13 C14 C15 N3 . . -1.8(8)
C7 C14 C15 N3 . . 72.8(5)
C13 C14 C15 C6 . . -74.1(5)
C7 C14 C15 C6 . . 0.50(14)
N2 C6 C15 N3 . . -8.0(3)
C7 C6 C15 N3 . . -124.9(4)
S2 C6 C15 N3 . . 107.1(4)
N2 C6 C15 C14 . . 115.6(4)
C7 C6 C15 C14 . . -1.2(4)
S2 C6 C15 C14 . . -129.3(4)
N1 C5 C16 N4 . . 9.9(4)
C4 C5 C16 N4 . . -114.0(4)
N1 C5 C16 C17 . . 125.4(4)
C4 C5 C16 C17 . . 1.5(3)
N1 C5 C16 S4 . . -106.1(4)
C4 C5 C16 S4 . . 130.0(4)
N4 C16 C17 C18 . . -1.8(8)
S4 C16 C17 C18 . . 177.4(4)
C5 C16 C17 C18 . . -104.6(5)
N4 C16 C17 C4 . . 102.2(4)
S4 C16 C17 C4 . . -78.6(4)
C5 C16 C17 C4 . . -0.60(14)
C3 C4 C17 C18 . . 6.7(4)
C5 C4 C17 C18 . . 128.3(4)
C3 C4 C17 C16 . . -120.1(5)
C5 C4 C17 C16 . . 1.5(3)
C16 C17 C18 C19 . . 1.1(8)
C4 C17 C18 C19 . . -99.1(4)
C16 C17 C18 C3 . . 97.7(5)
C4 C17 C18 C3 . . -2.56(16)
C2 C3 C18 C19 . . 7.1(4)
C4 C3 C18 C19 . . 121.0(5)
C2 C3 C18 C17 . . -107.1(5)
C4 C3 C18 C17 . . 6.8(4)
C17 C18 C19 C20 . . 0.0(7)
C3 C18 C19 C20 . . -83.5(5)
C17 C18 C19 C2 . . 80.8(4)
C3 C18 C19 C2 . . -2.72(15)
C3 C2 C19 C18 . . 7.2(4)
C1 C2 C19 C18 . . -119.3(5)
C3 C2 C19 C20 . . 129.6(5)
C1 C2 C19 C20 . . 3.1(3)
C18 C19 C20 N4 . . -0.4(8)
C2 C19 C20 N4 . . -76.8(4)
C18 C19 C20 C1 . . 75.0(5)
C2 C19 C20 C1 . . -1.30(14)
N1 C1 C20 N4 . . 8.8(3)
C2 C1 C20 N4 . . 126.1(4)
S1 C1 C20 N4 . . -104.2(3)
N1 C1 C20 C19 . . -114.2(4)
C2 C1 C20 C19 . . 3.1(3)
S1 C1 C20 C19 . . 132.8(4)
O2 Li1 Li2 O4 . . 179.1(5)
O1 Li1 Li2 O4 . . -110.6(4)
S2 Li1 Li2 O4 . . 110.0(4)
S1 Li1 Li2 O4 . . -27.8(4)
Li3 Li1 Li2 O4 . . -139.9(3)
Li4 Li1 Li2 O4 . . 40.0(3)
O4 Li1 Li2 O2 . . -179.1(5)
O1 Li1 Li2 O2 . . 70.2(3)
S2 Li1 Li2 O2 . . -69.1(3)
S1 Li1 Li2 O2 . . 153.0(6)
Li3 Li1 Li2 O2 . . 40.9(3)
Li4 Li1 Li2 O2 . . -139.1(3)
O2 Li1 Li2 O3 . . 110.7(4)
O4 Li1 Li2 O3 . . -68.5(3)
O1 Li1 Li2 O3 . . -179.1(4)
S2 Li1 Li2 O3 . . 41.5(3)
S1 Li1 Li2 O3 . . -96.3(5)
Li3 Li1 Li2 O3 . . 151.6(3)
Li4 Li1 Li2 O3 . . -28.5(3)
O2 Li1 Li2 S4 . . -111.0(3)
O4 Li1 Li2 S4 . . 69.8(3)
O1 Li1 Li2 S4 . . -40.8(3)
S2 Li1 Li2 S4 . . 179.8(3)
S1 Li1 Li2 S4 . . 42.0(5)
Li3 Li1 Li2 S4 . . -70.1(2)
Li4 Li1 Li2 S4 . . 109.8(3)
O2 Li1 Li2 S3 . . 26.3(4)
O4 Li1 Li2 S3 . . -152.9(6)
O1 Li1 Li2 S3 . . 96.5(5)
S2 Li1 Li2 S3 . . -42.9(5)
S1 Li1 Li2 S3 . . 179.3(4)
Li3 Li1 Li2 S3 . . 67.2(5)
Li4 Li1 Li2 S3 . . -112.9(5)
O2 Li1 Li2 Li4 . . 139.1(3)
O4 Li1 Li2 Li4 . . -40.0(3)
O1 Li1 Li2 Li4 . . -150.6(3)
S2 Li1 Li2 Li4 . . 70.0(3)
S1 Li1 Li2 Li4 . . -67.8(5)
Li3 Li1 Li2 Li4 . . -179.9(3)
O2 Li1 Li2 Li3 . . -40.9(3)
O4 Li1 Li2 Li3 . . 139.9(3)
O1 Li1 Li2 Li3 . . 29.3(3)
S2 Li1 Li2 Li3 . . -110.1(3)
S1 Li1 Li2 Li3 . . 112.1(5)
Li4 Li1 Li2 Li3 . . 179.9(3)
C4 C5 N1 C1 . . 0.1(7)
C16 C5 N1 C1 . . -81.2(4)
C4 C5 N1 O1 . . -179.8(4)
C16 C5 N1 O1 . . 98.9(4)
C4 C5 N1 N4 . . 77.6(5)
C16 C5 N1 N4 . . -3.73(13)
C2 C1 N1 C5 . . -0.6(6)
S1 C1 N1 C5 . . 177.1(3)
C20 C1 N1 C5 . . 95.1(4)
C2 C1 N1 O1 . . 179.3(4)
S1 C1 N1 O1 . . -3.0(6)
C20 C1 N1 O1 . . -85.0(4)
C2 C1 N1 N4 . . -99.1(4)
S1 C1 N1 N4 . . 78.6(3)
C20 C1 N1 N4 . . -3.40(13)
C7 C6 N2 C10 . . -1.4(7)
S2 C6 N2 C10 . . 176.4(3)
C15 C6 N2 C10 . . -95.5(4)
C7 C6 N2 O2 . . 178.8(4)
S2 C6 N2 O2 . . -3.4(6)
C15 C6 N2 O2 . . 84.6(4)
C7 C6 N2 N3 . . 97.1(4)
S2 C6 N2 N3 . . -85.1(3)
C15 C6 N2 N3 . . 2.92(12)
C9 C10 N2 C6 . . 1.4(7)
C11 C10 N2 C6 . . 85.5(4)
C9 C10 N2 O2 . . -178.7(4)
C11 C10 N2 O2 . . -94.7(4)
C9 C10 N2 N3 . . -81.2(5)
C11 C10 N2 N3 . . 2.85(12)
C14 C15 N3 C11 . . -0.4(7)
C6 C15 N3 C11 . . 79.5(4)
C14 C15 N3 O3 . . -178.8(4)
C6 C15 N3 O3 . . -99.0(4)
C14 C15 N3 N2 . . -76.8(5)
C6 C15 N3 N2 . . 3.00(13)
C12 C11 N3 C15 . . 2.3(7)
S3 C11 N3 C15 . . -175.5(3)
C10 C11 N3 C15 . . -93.6(4)
C12 C11 N3 O3 . . -179.3(4)
S3 C11 N3 O3 . . 2.9(6)
C10 C11 N3 O3 . . 84.8(4)
C12 C11 N3 N2 . . 98.9(4)
S3 C11 N3 N2 . . -79.0(3)
C10 C11 N3 N2 . . 2.98(13)
C6 N2 N3 C15 . . -8.2(3)
C10 N2 N3 C15 . . 109.5(4)
O2 N2 N3 C15 . . -129.9(4)
C6 N2 N3 C11 . . -125.2(4)
C10 N2 N3 C11 . . -7.5(3)
O2 N2 N3 C11 . . 113.1(4)
C6 N2 N3 O3 . . 113.1(4)
C10 N2 N3 O3 . . -129.2(4)
O2 N2 N3 O3 . . -8.6(2)
C17 C16 N4 C20 . . 1.3(6)
S4 C16 N4 C20 . . -178.0(3)
C5 C16 N4 C20 . . 94.1(4)
C17 C16 N4 O4 . . -178.4(4)
S4 C16 N4 O4 . . 2.3(6)
C5 C16 N4 O4 . . -85.6(4)
C17 C16 N4 N1 . . -96.4(4)
S4 C16 N4 N1 . . 84.3(3)
C5 C16 N4 N1 . . -3.61(13)
C19 C20 N4 C16 . . -0.3(7)
C1 C20 N4 C16 . . -85.0(4)
C19 C20 N4 O4 . . 179.4(4)
C1 C20 N4 O4 . . 94.7(4)
C19 C20 N4 N1 . . 81.4(5)
C1 C20 N4 N1 . . -3.25(12)
C5 N1 N4 C16 . . 10.1(4)
C1 N1 N4 C16 . . 126.2(4)
O1 N1 N4 C16 . . -112.2(4)
C5 N1 N4 C20 . . -107.7(4)
C1 N1 N4 C20 . . 8.5(3)
O1 N1 N4 C20 . . 130.1(4)
C5 N1 N4 O4 . . 130.9(4)
C1 N1 N4 O4 . . -112.9(4)
O1 N1 N4 O4 . . 8.7(2)
C5 N1 O1 Li3 . . -28.9(8)
C1 N1 O1 Li3 . . 151.2(5)
N4 N1 O1 Li3 . . 81.3(5)
C5 N1 O1 Li1 . . -133.7(4)
C1 N1 O1 Li1 . . 46.4(5)
N4 N1 O1 Li1 . . -23.5(3)
C5 N1 O1 Li4 . 1_545 88.3(5)
C1 N1 O1 Li4 . 1_545 -91.6(5)
N4 N1 O1 Li4 . 1_545 -161.4(3)
O2 Li1 O1 N1 . . 138.3(3)
O4 Li1 O1 N1 . . 43.1(5)
S2 Li1 O1 N1 . . -152.7(4)
S1 Li1 O1 N1 . . -46.0(3)
Li3 Li1 O1 N1 . . 137.1(4)
Li2 Li1 O1 N1 . . 93.0(3)
Li4 Li1 O1 N1 . . 47.0(6)
O2 Li1 O1 Li3 . . 1.1(4)
O4 Li1 O1 Li3 . . -94.0(5)
S2 Li1 O1 Li3 . . 70.2(5)
S1 Li1 O1 Li3 . . 176.9(3)
Li2 Li1 O1 Li3 . . -44.2(4)
Li4 Li1 O1 Li3 . . -90.1(6)
O2 Li1 O1 Li4 . 1_545 -82.8(4)
O4 Li1 O1 Li4 . 1_545 -178.0(3)
S2 Li1 O1 Li4 . 1_545 -13.8(7)
S1 Li1 O1 Li4 . 1_545 92.9(4)
Li3 Li1 O1 Li4 . 1_545 -84.0(4)
Li2 Li1 O1 Li4 . 1_545 -128.1(4)
Li4 Li1 O1 Li4 . 1_545 -174.1(6)
C6 N2 O2 Li3 . . 124.1(5)
C10 N2 O2 Li3 . . -55.7(6)
N3 N2 O2 Li3 . . -161.2(3)
C6 N2 O2 Li1 . . 13.8(6)
C10 N2 O2 Li1 . . -166.0(4)
N3 N2 O2 Li1 . . 88.5(4)
C6 N2 O2 Li2 . . -88.7(5)
C10 N2 O2 Li2 . . 91.4(5)
N3 N2 O2 Li2 . . -14.1(3)
O4 Li1 O2 N2 . . -118.1(4)
O1 Li1 O2 N2 . . 124.2(3)
S2 Li1 O2 N2 . . -12.5(4)
S1 Li1 O2 N2 . . 113.1(10)
Li3 Li1 O2 N2 . . 125.3(5)
Li2 Li1 O2 N2 . . -118.7(4)
Li4 Li1 O2 N2 . . -88.0(4)
O4 Li1 O2 Li3 . . 116.6(3)
O1 Li1 O2 Li3 . . -1.1(4)
S2 Li1 O2 Li3 . . -137.8(3)
S1 Li1 O2 Li3 . . -12.2(11)
Li2 Li1 O2 Li3 . . 116.0(4)
Li4 Li1 O2 Li3 . . 146.7(3)
O4 Li1 O2 Li2 . . 0.6(4)
O1 Li1 O2 Li2 . . -117.1(3)
S2 Li1 O2 Li2 . . 106.2(2)
S1 Li1 O2 Li2 . . -128.2(10)
Li3 Li1 O2 Li2 . . -116.0(4)
Li4 Li1 O2 Li2 . . 30.7(3)
O4 Li2 O2 N2 . . 125.1(3)
O3 Li2 O2 N2 . . 35.2(5)
S4 Li2 O2 N2 . . -158.0(3)
S3 Li2 O2 N2 . . -37.8(4)
Li4 Li2 O2 N2 . . 82.5(4)
Li1 Li2 O2 N2 . . 125.7(4)
Li3 Li2 O2 N2 . . -148.4(5)
O4 Li2 O2 Li3 . . -86.5(4)
O3 Li2 O2 Li3 . . -176.4(3)
S4 Li2 O2 Li3 . . -9.6(5)
S3 Li2 O2 Li3 . . 110.7(4)
Li4 Li2 O2 Li3 . . -129.1(4)
Li1 Li2 O2 Li3 . . -85.8(4)
O4 Li2 O2 Li1 . . -0.7(4)
O3 Li2 O2 Li1 . . -90.6(4)
S4 Li2 O2 Li1 . . 76.3(3)
S3 Li2 O2 Li1 . . -163.5(3)
Li4 Li2 O2 Li1 . . -43.3(4)
Li3 Li2 O2 Li1 . . 85.8(4)
C15 N3 O3 Li4 . . 27.9(8)
C11 N3 O3 Li4 . . -150.5(6)
N2 N3 O3 Li4 . . -80.8(6)
C15 N3 O3 Li2 . . 132.2(4)
C11 N3 O3 Li2 . . -46.2(5)
N2 N3 O3 Li2 . . 23.6(3)
C15 N3 O3 Li3 . 1_565 -88.3(5)
C11 N3 O3 Li3 . 1_565 93.3(5)
N2 N3 O3 Li3 . 1_565 163.0(3)
O4 Li2 O3 N3 . . -135.9(3)
O2 Li2 O3 N3 . . -42.6(5)
S4 Li2 O3 N3 . . 155.1(4)
S3 Li2 O3 N3 . . 45.7(3)
Li4 Li2 O3 N3 . . -135.1(4)
Li1 Li2 O3 N3 . . -92.4(3)
Li3 Li2 O3 N3 . . -46.2(6)
O4 Li2 O3 Li4 . . -0.7(4)
O2 Li2 O3 Li4 . . 92.6(5)
S4 Li2 O3 Li4 . . -69.8(6)
S3 Li2 O3 Li4 . . -179.2(3)
Li1 Li2 O3 Li4 . . 42.7(4)
Li3 Li2 O3 Li4 . . 89.0(6)
O4 Li2 O3 Li3 . 1_565 84.9(4)
O2 Li2 O3 Li3 . 1_565 178.2(3)
S4 Li2 O3 Li3 . 1_565 15.9(7)
S3 Li2 O3 Li3 . 1_565 -93.5(4)
Li4 Li2 O3 Li3 . 1_565 85.7(5)
Li1 Li2 O3 Li3 . 1_565 128.4(4)
Li3 Li2 O3 Li3 . 1_565 174.6(5)
C16 N4 O4 Li4 . . -122.7(5)
C20 N4 O4 Li4 . . 57.7(6)
N1 N4 O4 Li4 . . 163.1(3)
C16 N4 O4 Li2 . . -15.0(6)
C20 N4 O4 Li2 . . 165.3(4)
N1 N4 O4 Li2 . . -89.3(4)
C16 N4 O4 Li1 . . 88.9(5)
C20 N4 O4 Li1 . . -90.7(5)
N1 N4 O4 Li1 . . 14.7(3)
O2 Li2 O4 N4 . . 120.2(4)
O3 Li2 O4 N4 . . -121.8(3)
S4 Li2 O4 N4 . . 14.5(4)
S3 Li2 O4 N4 . . -117.5(10)
Li4 Li2 O4 N4 . . -122.5(5)
Li1 Li2 O4 N4 . . 119.6(4)
Li3 Li2 O4 N4 . . 89.3(4)
O2 Li2 O4 Li4 . . -117.3(4)
O3 Li2 O4 Li4 . . 0.7(4)
S4 Li2 O4 Li4 . . 137.0(3)
S3 Li2 O4 Li4 . . 5.0(12)
Li1 Li2 O4 Li4 . . -117.9(4)
Li3 Li2 O4 Li4 . . -148.2(4)
O2 Li2 O4 Li1 . . 0.6(4)
O3 Li2 O4 Li1 . . 118.6(3)
S4 Li2 O4 Li1 . . -105.1(2)
S3 Li2 O4 Li1 . . 122.9(11)
Li4 Li2 O4 Li1 . . 117.9(4)
Li3 Li2 O4 Li1 . . -30.3(3)
O2 Li1 O4 N4 . . -126.6(3)
O1 Li1 O4 N4 . . -35.7(5)
S2 Li1 O4 N4 . . 156.0(3)
S1 Li1 O4 N4 . . 36.9(4)
Li3 Li1 O4 N4 . . -83.3(4)
Li2 Li1 O4 N4 . . -126.0(4)
Li4 Li1 O4 N4 . . 148.4(5)
O2 Li1 O4 Li4 . . 84.9(4)
O1 Li1 O4 Li4 . . 175.9(3)
S2 Li1 O4 Li4 . . 7.6(6)
S1 Li1 O4 Li4 . . -111.6(4)
Li3 Li1 O4 Li4 . . 128.3(4)
Li2 Li1 O4 Li4 . . 85.6(5)
O2 Li1 O4 Li2 . . -0.7(4)
O1 Li1 O4 Li2 . . 90.3(4)
S2 Li1 O4 Li2 . . -78.0(3)
S1 Li1 O4 Li2 . . 162.8(2)
Li3 Li1 O4 Li2 . . 42.7(4)
Li4 Li1 O4 Li2 . . -85.6(5)
C22 C21 O5 Li4 . . 103.7(9)
C24 C23 O6 Li3 . . -104.1(9)
C23 O6 Li3 O1 . . -69.8(12)
C23 O6 Li3 O2 . . 69.2(11)
C23 O6 Li3 O3 . 1_545 -167.4(8)
C23 O6 Li3 Li1 . . 15.3(16)
C23 O6 Li3 Li4 . 1_545 -133.0(9)
C23 O6 Li3 Li2 . . 38.2(10)
N1 O1 Li3 O6 . . 29.8(11)
Li1 O1 Li3 O6 . . 144.3(7)
Li4 O1 Li3 O6 1_545 . -98.7(7)
N1 O1 Li3 O2 . . -115.7(5)
Li1 O1 Li3 O2 . . -1.2(4)
Li4 O1 Li3 O2 1_545 . 115.8(4)
N1 O1 Li3 O3 . 1_545 127.9(5)
Li1 O1 Li3 O3 . 1_545 -117.6(3)
Li4 O1 Li3 O3 1_545 1_545 -0.6(4)
N1 O1 Li3 Li1 . . -114.5(6)
Li4 O1 Li3 Li1 1_545 . 116.9(3)
N1 O1 Li3 Li4 . 1_545 128.6(6)
Li1 O1 Li3 Li4 . 1_545 -116.9(3)
N1 O1 Li3 Li2 . . -82.4(5)
Li1 O1 Li3 Li2 . . 32.1(3)
Li4 O1 Li3 Li2 1_545 . 149.0(3)
N2 O2 Li3 O6 . . 81.6(7)
Li1 O2 Li3 O6 . . -149.3(5)
Li2 O2 Li3 O6 . . -65.8(7)
N2 O2 Li3 O1 . . -127.8(4)
Li1 O2 Li3 O1 . . 1.3(5)
Li2 O2 Li3 O1 . . 84.8(5)
N2 O2 Li3 O3 . 1_545 -30.8(6)
Li1 O2 Li3 O3 . 1_545 98.2(4)
Li2 O2 Li3 O3 . 1_545 -178.2(3)
N2 O2 Li3 Li1 . . -129.0(4)
Li2 O2 Li3 Li1 . . 83.6(4)
N2 O2 Li3 Li4 . 1_545 -77.3(4)
Li1 O2 Li3 Li4 . 1_545 51.7(4)
Li2 O2 Li3 Li4 . 1_545 135.3(4)
N2 O2 Li3 Li2 . . 147.4(5)
Li1 O2 Li3 Li2 . . -83.6(4)
O2 Li1 Li3 O6 . . 72.9(9)
O4 Li1 Li3 O6 . . -1.5(10)
O1 Li1 Li3 O6 . . -108.7(10)
S2 Li1 Li3 O6 . . 117.0(9)
S1 Li1 Li3 O6 . . -111.9(9)
Li2 Li1 Li3 O6 . . 28.8(9)
Li4 Li1 Li3 O6 . . 28.7(11)
O2 Li1 Li3 O1 . . -178.4(6)
O4 Li1 Li3 O1 . . 107.2(4)
S2 Li1 Li3 O1 . . -134.3(4)
S1 Li1 Li3 O1 . . -3.2(3)
Li2 Li1 Li3 O1 . . 137.4(4)
Li4 Li1 Li3 O1 . . 137.3(4)
O4 Li1 Li3 O2 . . -74.4(4)
O1 Li1 Li3 O2 . . 178.4(6)
S2 Li1 Li3 O2 . . 44.1(3)
S1 Li1 Li3 O2 . . 175.2(5)
Li2 Li1 Li3 O2 . . -44.2(3)
Li4 Li1 Li3 O2 . . -44.3(4)
O2 Li1 Li3 O3 . 1_545 -104.1(5)
O4 Li1 Li3 O3 . 1_545 -178.6(4)
O1 Li1 Li3 O3 . 1_545 74.2(4)
S2 Li1 Li3 O3 . 1_545 -60.1(4)
S1 Li1 Li3 O3 . 1_545 71.0(4)
Li2 Li1 Li3 O3 . 1_545 -148.3(4)
Li4 Li1 Li3 O3 . 1_545 -148.4(3)
O2 Li1 Li3 Li4 . 1_545 -134.1(4)
O4 Li1 Li3 Li4 . 1_545 151.5(3)
O1 Li1 Li3 Li4 . 1_545 44.3(3)
S2 Li1 Li3 Li4 . 1_545 -90.0(3)
S1 Li1 Li3 Li4 . 1_545 41.1(3)
Li2 Li1 Li3 Li4 . 1_545 -178.3(3)
Li4 Li1 Li3 Li4 . 1_545 -178.4(4)
O2 Li1 Li3 Li2 . . 44.2(3)
O4 Li1 Li3 Li2 . . -30.2(3)
O1 Li1 Li3 Li2 . . -137.4(4)
S2 Li1 Li3 Li2 . . 88.3(3)
S1 Li1 Li3 Li2 . . -140.6(3)
Li4 Li1 Li3 Li2 . . -0.1(3)
O4 Li2 Li3 O6 . . -138.5(5)
O2 Li2 Li3 O6 . . 126.5(6)
O3 Li2 Li3 O6 . . 132.7(7)
S4 Li2 Li3 O6 . . -62.9(3)
S3 Li2 Li3 O6 . . 50.9(4)
Li4 Li2 Li3 O6 . . -166.8(4)
Li1 Li2 Li3 O6 . . -166.9(4)
O4 Li2 Li3 O1 . . -3.5(3)
O2 Li2 Li3 O1 . . -98.5(5)
O3 Li2 Li3 O1 . . -92.3(6)
S4 Li2 Li3 O1 . . 72.1(3)
S3 Li2 Li3 O1 . . -174.1(4)
Li4 Li2 Li3 O1 . . -31.8(5)
Li1 Li2 Li3 O1 . . -31.9(3)
O4 Li2 Li3 O2 . . 95.0(4)
O3 Li2 Li3 O2 . . 6.2(5)
S4 Li2 Li3 O2 . . 170.5(5)
S3 Li2 Li3 O2 . . -75.7(4)
Li4 Li2 Li3 O2 . . 66.6(5)
Li1 Li2 Li3 O2 . . 66.5(4)
O4 Li2 Li3 O3 . 1_545 98.0(6)
O2 Li2 Li3 O3 . 1_545 3.1(5)
O3 Li2 Li3 O3 . 1_545 9.2(9)
S4 Li2 Li3 O3 . 1_545 173.6(7)
S3 Li2 Li3 O3 . 1_545 -72.6(7)
Li4 Li2 Li3 O3 . 1_545 69.7(8)
Li1 Li2 Li3 O3 . 1_545 69.6(6)
O4 Li2 Li3 Li1 . . 28.4(3)
O2 Li2 Li3 Li1 . . -66.5(4)
O3 Li2 Li3 Li1 . . -60.4(6)
S4 Li2 Li3 Li1 . . 104.0(3)
S3 Li2 Li3 Li1 . . -142.2(3)
Li4 Li2 Li3 Li1 . . 0.1(4)
O4 Li2 Li3 Li4 . 1_545 30.8(5)
O2 Li2 Li3 Li4 . 1_545 -64.2(5)
O3 Li2 Li3 Li4 . 1_545 -58.0(7)
S4 Li2 Li3 Li4 . 1_545 106.4(4)
S3 Li2 Li3 Li4 . 1_545 -139.8(4)
Li4 Li2 Li3 Li4 . 1_545 2.5(5)
Li1 Li2 Li3 Li4 . 1_545 2.4(4)
C21 O5 Li4 O3 . . 68.5(13)
C21 O5 Li4 O4 . . -70.7(11)
C21 O5 Li4 O1 . 1_565 164.4(7)
C21 O5 Li4 Li2 . . -10.9(17)
C21 O5 Li4 Li3 . 1_565 128.1(8)
C21 O5 Li4 Li1 . . -40.9(9)
N3 O3 Li4 O5 . . -31.6(11)
Li2 O3 Li4 O5 . . -146.0(8)
Li3 O3 Li4 O5 1_565 . 95.6(8)
N3 O3 Li4 O4 . . 115.1(5)
Li2 O3 Li4 O4 . . 0.8(5)
Li3 O3 Li4 O4 1_565 . -117.6(4)
N3 O3 Li4 O1 . 1_565 -127.9(4)
Li2 O3 Li4 O1 . 1_565 117.8(3)
Li3 O3 Li4 O1 1_565 1_565 -0.6(4)
N3 O3 Li4 Li2 . . 114.3(6)
Li3 O3 Li4 Li2 1_565 . -118.4(3)
N3 O3 Li4 Li3 . 1_565 -127.3(6)
Li2 O3 Li4 Li3 . 1_565 118.4(3)
N3 O3 Li4 Li1 . . 83.0(5)
Li2 O3 Li4 Li1 . . -31.3(3)
Li3 O3 Li4 Li1 1_565 . -149.7(3)
N4 O4 Li4 O5 . . -84.0(8)
Li2 O4 Li4 O5 . . 148.5(6)
Li1 O4 Li4 O5 . . 64.1(8)
N4 O4 Li4 O3 . . 126.7(4)
Li2 O4 Li4 O3 . . -0.8(5)
Li1 O4 Li4 O3 . . -85.2(5)
N4 O4 Li4 O1 . 1_565 30.0(6)
Li2 O4 Li4 O1 . 1_565 -97.5(5)
Li1 O4 Li4 O1 . 1_565 178.1(3)
N4 O4 Li4 Li2 . . 127.5(4)
Li1 O4 Li4 Li2 . . -84.4(4)
N4 O4 Li4 Li3 . 1_565 77.5(5)
Li2 O4 Li4 Li3 . 1_565 -50.0(4)
Li1 O4 Li4 Li3 . 1_565 -134.4(4)
N4 O4 Li4 Li1 . . -148.1(5)
Li2 O4 Li4 Li1 . . 84.4(4)
O4 Li2 Li4 O5 . . -79.7(11)
O2 Li2 Li4 O5 . . -7.0(11)
O3 Li2 Li4 O5 . . 101.3(12)
S4 Li2 Li4 O5 . . -124.5(11)
S3 Li2 Li4 O5 . . 102.2(11)
Li1 Li2 Li4 O5 . . -37.5(11)
Li3 Li2 Li4 O5 . . -37.6(12)
O4 Li2 Li4 O3 . . 179.0(6)
O2 Li2 Li4 O3 . . -108.4(5)
S4 Li2 Li4 O3 . . 134.2(4)
S3 Li2 Li4 O3 . . 0.8(3)
Li1 Li2 Li4 O3 . . -138.9(4)
Li3 Li2 Li4 O3 . . -139.0(4)
O2 Li2 Li4 O4 . . 72.7(4)
O3 Li2 Li4 O4 . . -179.0(6)
S4 Li2 Li4 O4 . . -44.8(3)
S3 Li2 Li4 O4 . . -178.1(5)
Li1 Li2 Li4 O4 . . 42.2(3)
Li3 Li2 Li4 O4 . . 42.1(5)
O4 Li2 Li4 O1 . 1_565 105.4(5)
O2 Li2 Li4 O1 . 1_565 178.1(4)
O3 Li2 Li4 O1 . 1_565 -73.6(4)
S4 Li2 Li4 O1 . 1_565 60.6(4)
S3 Li2 Li4 O1 . 1_565 -72.7(4)
Li1 Li2 Li4 O1 . 1_565 147.6(4)
Li3 Li2 Li4 O1 . 1_565 147.5(3)
O4 Li2 Li4 Li3 . 1_565 136.1(4)
O2 Li2 Li4 Li3 . 1_565 -151.2(3)
O3 Li2 Li4 Li3 . 1_565 -42.8(3)
S4 Li2 Li4 Li3 . 1_565 91.3(3)
S3 Li2 Li4 Li3 . 1_565 -42.0(3)
Li1 Li2 Li4 Li3 . 1_565 178.3(3)
Li3 Li2 Li4 Li3 . 1_565 178.2(4)
O4 Li2 Li4 Li1 . . -42.2(3)
O2 Li2 Li4 Li1 . . 30.5(3)
O3 Li2 Li4 Li1 . . 138.9(4)
S4 Li2 Li4 Li1 . . -87.0(3)
S3 Li2 Li4 Li1 . . 139.7(3)
Li3 Li2 Li4 Li1 . . -0.1(3)
O2 Li1 Li4 O5 . . 134.1(5)
O4 Li1 Li4 O5 . . -128.8(7)
O1 Li1 Li4 O5 . . -135.7(7)
S2 Li1 Li4 O5 . . 58.7(4)
S1 Li1 Li4 O5 . . -53.7(4)
Li3 Li1 Li4 O5 . . 163.8(4)
Li2 Li1 Li4 O5 . . 163.7(5)
O2 Li1 Li4 O3 . . 1.1(3)
O4 Li1 Li4 O3 . . 98.2(5)
O1 Li1 Li4 O3 . . 91.4(6)
S2 Li1 Li4 O3 . . -74.3(4)
S1 Li1 Li4 O3 . . 173.3(4)
Li3 Li1 Li4 O3 . . 30.9(5)
Li2 Li1 Li4 O3 . . 30.8(3)
O2 Li1 Li4 O4 . . -97.1(5)
O1 Li1 Li4 O4 . . -6.8(5)
S2 Li1 Li4 O4 . . -172.5(6)
S1 Li1 Li4 O4 . . 75.1(4)
Li3 Li1 Li4 O4 . . -67.3(5)
Li2 Li1 Li4 O4 . . -67.4(4)
O2 Li1 Li4 O1 . 1_565 -100.3(7)
O4 Li1 Li4 O1 . 1_565 -3.3(5)
O1 Li1 Li4 O1 . 1_565 -10.1(9)
S2 Li1 Li4 O1 . 1_565 -175.8(7)
S1 Li1 Li4 O1 . 1_565 71.9(7)
Li3 Li1 Li4 O1 . 1_565 -70.6(8)
Li2 Li1 Li4 O1 . 1_565 -70.7(7)
O2 Li1 Li4 Li2 . . -29.6(3)
O4 Li1 Li4 Li2 . . 67.4(4)
O1 Li1 Li4 Li2 . . 60.6(6)
S2 Li1 Li4 Li2 . . -105.1(3)
S1 Li1 Li4 Li2 . . 142.6(3)
Li3 Li1 Li4 Li2 . . 0.1(4)
O2 Li1 Li4 Li3 . 1_565 -32.0(5)
O4 Li1 Li4 Li3 . 1_565 65.1(5)
O1 Li1 Li4 Li3 . 1_565 58.2(8)
S2 Li1 Li4 Li3 . 1_565 -107.5(4)
S1 Li1 Li4 Li3 . 1_565 140.2(4)
Li3 Li1 Li4 Li3 . 1_565 -2.3(6)
Li2 Li1 Li4 Li3 . 1_565 -2.4(4)
N1 C1 S1 Li1 . . -30.4(4)
C2 C1 S1 Li1 . . 147.1(4)
C20 C1 S1 Li1 . . 73.35(19)
O2 Li1 S1 C1 . . 49.8(10)
O4 Li1 S1 C1 . . -78.6(3)
O1 Li1 S1 C1 . . 38.0(2)
S2 Li1 S1 C1 . . 169.1(3)
Li3 Li1 S1 C1 . . 40.4(3)
Li2 Li1 S1 C1 . . -58.7(5)
Li4 Li1 S1 C1 . . -108.0(3)
N2 C6 S2 Li1 . . -5.1(4)
C7 C6 S2 Li1 . . 172.4(5)
C15 C6 S2 Li1 . . -105.5(2)
O2 Li1 S2 C6 . . 8.3(3)
O4 Li1 S2 C6 . . 99.9(3)
O1 Li1 S2 C6 . . -65.5(5)
S1 Li1 S2 C6 . . -152.8(3)
Li3 Li1 S2 C6 . . -22.2(3)
Li2 Li1 S2 C6 . . 54.8(3)
Li4 Li1 S2 C6 . . 103.8(2)
N3 C11 S3 Li2 . . 29.8(4)
C12 C11 S3 Li2 . . -147.8(4)
C10 C11 S3 Li2 . . -74.09(19)
O4 Li2 S3 C11 . . -42.1(11)
O2 Li2 S3 C11 . . 79.6(3)
O3 Li2 S3 C11 . . -37.7(2)
S4 Li2 S3 C11 . . -168.3(3)
Li4 Li2 S3 C11 . . -38.3(3)
Li1 Li2 S3 C11 . . 60.9(5)
Li3 Li2 S3 C11 . . 109.8(2)
N4 C16 S4 Li2 . . 7.4(4)
C17 C16 S4 Li2 . . -171.9(5)
C5 C16 S4 Li2 . . 108.0(2)
O4 Li2 S4 C16 . . -10.4(3)
O2 Li2 S4 C16 . . -100.4(3)
O3 Li2 S4 C16 . . 63.4(5)
S3 Li2 S4 C16 . . 152.9(3)
Li4 Li2 S4 C16 . . 20.5(3)
Li1 Li2 S4 C16 . . -55.9(2)
Li3 Li2 S4 C16 . . -105.4(2)
